data_2238506
loop_
_publ_author_name
'Bernardes, Bauer O.'
'Ferreira, Aurelio B. Buarque'
'Wardell, James L.'
'Wardell, Solange M. S. V.'
'Netto-Ferreira, Jos\'e C.'
'Tiekink, Edward R. T.'

_publ_section_title
;
 3,3-Dimethyl-<i>cis</i>-9a,13a-diphenyl-2,3,9a,11,12,13a-hexahydro-1<i>H</i>-benzo[<i>h</i>][1,4]dioxino[2',3':5,6][1,4]dioxino[2,3-<i>f</i>]chromene
;
_journal_issue 9
_journal_name_full 'Acta Crystallographica Section E'
_journal_page_first o1487
_journal_page_last o1488
_journal_paper_doi 10.1107/S1600536813023660
_journal_volume 69
_journal_year 2013
_chemical_formula_iupac 'C31 H28 O5'
_chemical_formula_moiety 'C31 H28 O5'
_chemical_formula_sum 'C31 H28 O5'
_chemical_formula_weight 480.53
_chemical_name_systematic
3,3-Dimethyl-<i>cis</i>-9a,13a-diphenyl-2,3,9a,11,12,13a-hexahydro-1<i>H</i>-benzo[<i>h</i>][1,4]dioxino[2',3':5,6][1,4]dioxino[2,3-<i>f</i>]chromene
_space_group_IT_number 14
_symmetry_cell_setting monoclinic
_symmetry_space_group_name_Hall '-P 2yn'
_symmetry_space_group_name_H-M 'P 1 21/n 1'
_atom_sites_solution_hydrogens geom
_atom_sites_solution_primary direct
_atom_sites_solution_secondary difmap
_audit_creation_method SHELXL-97
_cell_angle_alpha 90.00
_cell_angle_beta 97.3840(10)
_cell_angle_gamma 90.00
_cell_formula_units_Z 4
_cell_length_a 15.1335(6)
_cell_length_b 9.6048(2)
_cell_length_c 16.9739(6)
_cell_measurement_reflns_used 5547
_cell_measurement_temperature 120(2)
_cell_measurement_theta_max 27.48
_cell_measurement_theta_min 2.91
_cell_volume 2446.77(14)
_computing_cell_refinement 'DENZO (Otwinowski & Minor, 1997) and COLLECT (Hooft, 1998)'
_computing_data_collection 'COLLECT (Hooft, 1998)'
_computing_data_reduction 'DENZO (Otwinowski & Minor, 1997) and COLLECT (Hooft, 1998)'
_computing_molecular_graphics 'ORTEP-3 for Windows (Farrugia, 2012) and DIAMOND (Brandenburg, 2006)'
_computing_publication_material 'publCIF (Westrip, 2010)'
_computing_structure_refinement 'SHELXL97 (Sheldrick, 2008)'
_computing_structure_solution 'SHELXS97 (Sheldrick, 2008)'
_diffrn_ambient_temperature 120(2)
_diffrn_detector_area_resol_mean 9.091
_diffrn_measured_fraction_theta_full 0.995
_diffrn_measured_fraction_theta_max 0.995
_diffrn_measurement_device_type
;
Bruker-Nonius Roper CCD camera on a \k-goniostat
;
_diffrn_measurement_method '\f & \w scans'
_diffrn_radiation_monochromator graphite
_diffrn_radiation_source 'Bruker--Nonius FR591 rotating anode'
_diffrn_radiation_type MoK\a
_diffrn_radiation_wavelength 0.71073
_diffrn_reflns_av_R_equivalents 0.0592
_diffrn_reflns_av_sigmaI/netI 0.0745
_diffrn_reflns_limit_h_max 19
_diffrn_reflns_limit_h_min -15
_diffrn_reflns_limit_k_max 12
_diffrn_reflns_limit_k_min -12
_diffrn_reflns_limit_l_max 21
_diffrn_reflns_limit_l_min -21
_diffrn_reflns_number 23103
_diffrn_reflns_theta_full 27.41
_diffrn_reflns_theta_max 27.41
_diffrn_reflns_theta_min 3.22
_exptl_absorpt_coefficient_mu 0.088
_exptl_absorpt_correction_T_max 1.000000
_exptl_absorpt_correction_T_min 0.830837
_exptl_absorpt_correction_type multi-scan
_exptl_absorpt_process_details '(SADABS; Sheldrick, 2003)'
_exptl_crystal_colour colourless
_exptl_crystal_density_diffrn 1.304
_exptl_crystal_density_method 'not measured'
_exptl_crystal_description slab
_exptl_crystal_F_000 1016
_exptl_crystal_size_max 0.36
_exptl_crystal_size_mid 0.28
_exptl_crystal_size_min 0.07
_refine_diff_density_max 0.253
_refine_diff_density_min -0.292
_refine_ls_extinction_method none
_refine_ls_goodness_of_fit_ref 1.015
_refine_ls_hydrogen_treatment constr
_refine_ls_matrix_type full
_refine_ls_number_parameters 355
_refine_ls_number_reflns 5549
_refine_ls_number_restraints 0
_refine_ls_restrained_S_all 1.015
_refine_ls_R_factor_all 0.1007
_refine_ls_R_factor_gt 0.0499
_refine_ls_shift/su_max 0.000
_refine_ls_shift/su_mean 0.000
_refine_ls_structure_factor_coef Fsqd
_refine_ls_weighting_details 'calc w=1/[\s^2^(Fo^2^)+(0.0726P)^2^] where P=(Fo^2^+2Fc^2^)/3'
_refine_ls_weighting_scheme calc
_refine_ls_wR_factor_gt 0.1122
_refine_ls_wR_factor_ref 0.1385
_reflns_number_gt 3390
_reflns_number_total 5549
_reflns_threshold_expression I>2\s(I)
_cod_data_source_file hg5343.cif
_cod_data_source_block I
_cod_original_sg_symbol_H-M 'P 21/n'
_cod_database_code 2238506
_cod_database_fobs_code 2238506

loop_
_symmetry_equiv_pos_as_xyz
'x, y, z'
'x+1/2, -y+1/2, z+1/2'
'-x, -y, -z'
'-x-1/2, y-1/2, -z-1/2'

loop_
_atom_site_type_symbol
_atom_site_label
_atom_site_fract_x
_atom_site_fract_y
_atom_site_fract_z
_atom_site_U_iso_or_equiv
_atom_site_adp_type
_atom_site_calc_flag
_atom_site_refinement_flags
_atom_site_occupancy
_atom_site_symmetry_multiplicity
O O1 0.07265(9) 0.34146(11) 0.23877(7) 0.0227(3) Uani d . 1 1
O O2 0.17388(8) 0.21646(11) -0.00687(7) 0.0212(3) Uani d . 1 1
O O3 0.22585(8) -0.04598(11) 0.05583(7) 0.0197(3) Uani d . 1 1
O O4 0.16943(9) 0.13692(12) -0.13294(7) 0.0241(3) Uani d . 1 1
O O5 0.10415(8) -0.05976(11) -0.03375(7) 0.0220(3) Uani d . 1 1
C C2 0.03141(13) 0.46851(17) 0.20263(11) 0.0249(4) Uani d . 1 1
C C3 0.09216(14) 0.52936(17) 0.14656(11) 0.0272(5) Uani d . 1 1
H H3A 0.1507 0.5521 0.1769 0.031(5) Uiso calc R 1 1
H H3B 0.0658 0.6168 0.1232 0.030(5) Uiso calc R 1 1
C C4 0.10551(14) 0.42770(17) 0.08004(11) 0.0246(4) Uani d . 1 1
H H4A 0.0510 0.4243 0.0410 0.025(5) Uiso calc R 1 1
H H4B 0.1555 0.4595 0.0522 0.024(5) Uiso calc R 1 1
C C4A 0.12557(12) 0.28463(16) 0.11431(10) 0.0188(4) Uani d . 1 1
C C5 0.18803(12) 0.05363(16) 0.10082(10) 0.0172(4) Uani d . 1 1
C C6 0.16391(12) 0.18128(17) 0.06989(10) 0.0184(4) Uani d . 1 1
C C6A 0.17505(12) 0.01886(16) 0.17947(10) 0.0171(4) Uani d . 1 1
C C7 0.19548(12) -0.11445(17) 0.21269(10) 0.0200(4) Uani d . 1 1
H H7 0.2207 -0.1834 0.1823 0.013(4) Uiso calc R 1 1
C C8 0.17912(12) -0.14461(18) 0.28843(10) 0.0231(4) Uani d . 1 1
H H8 0.1916 -0.2351 0.3095 0.019(5) Uiso calc R 1 1
C C9 0.14399(13) -0.04266(18) 0.33515(11) 0.0253(5) Uani d . 1 1
H H9 0.1342 -0.0639 0.3880 0.036(6) Uiso calc R 1 1
C C10 0.12390(13) 0.08757(17) 0.30443(10) 0.0216(4) Uani d . 1 1
H H10 0.1010 0.1562 0.3366 0.031(5) Uiso calc R 1 1
C C10A 0.13687(12) 0.12094(17) 0.22567(10) 0.0181(4) Uani d . 1 1
C C10B 0.11111(12) 0.25221(17) 0.19031(10) 0.0184(4) Uani d . 1 1
C C11 0.02511(16) 0.56118(19) 0.27419(12) 0.0355(5) Uani d . 1 1
H H11A 0.0849 0.5773 0.3023 0.046(7) Uiso calc R 1 1
H H11B -0.0118 0.5156 0.3100 0.035(6) Uiso calc R 1 1
H H11C -0.0018 0.6504 0.2564 0.046(6) Uiso calc R 1 1
C C12 -0.06075(14) 0.4327(2) 0.16053(13) 0.0343(5) Uani d . 1 1
H H12A -0.0552 0.3644 0.1185 0.045(6) Uiso calc R 1 1
H H12B -0.0893 0.5172 0.1371 0.040(6) Uiso calc R 1 1
H H12C -0.0971 0.3933 0.1989 0.033(6) Uiso calc R 1 1
C C13 0.21410(13) 0.11661(18) -0.05551(10) 0.0207(4) Uani d . 1 1
C C14 0.07502(13) 0.10801(18) -0.13920(11) 0.0267(5) Uani d . 1 1
H H14A 0.0477 0.1202 -0.1950 0.026(5) Uiso calc R 1 1
H H14B 0.0464 0.1745 -0.1058 0.034(5) Uiso calc R 1 1
C C15 0.05956(14) -0.03797(18) -0.11270(11) 0.0256(5) Uani d . 1 1
H H15A -0.0051 -0.0544 -0.1136 0.031(5) Uiso calc R 1 1
H H15B 0.0823 -0.1049 -0.1496 0.022(5) Uiso calc R 1 1
C C16 0.19741(12) -0.03490(17) -0.02661(10) 0.0193(4) Uani d . 1 1
C C17 0.31092(13) 0.15683(17) -0.05503(10) 0.0220(4) Uani d . 1 1
C C18 0.37148(16) 0.1396(3) 0.01208(12) 0.0485(7) Uani d . 1 1
H H18 0.3530 0.0973 0.0578 0.069(8) Uiso calc R 1 1
C C19 0.45920(16) 0.1832(3) 0.01376(13) 0.0561(7) Uani d . 1 1
H H19 0.5001 0.1697 0.0605 0.082(9) Uiso calc R 1 1
C C20 0.48716(16) 0.2452(2) -0.05084(13) 0.0407(6) Uani d . 1 1
H H20 0.5471 0.2755 -0.0494 0.053(7) Uiso calc R 1 1
C C21 0.42738(15) 0.2634(2) -0.11828(14) 0.0427(6) Uani d . 1 1
H H21 0.4464 0.3058 -0.1638 0.048(6) Uiso calc R 1 1
C C22 0.33982(14) 0.2206(2) -0.12029(13) 0.0341(5) Uani d . 1 1
H H22 0.2991 0.2351 -0.1670 0.050(7) Uiso calc R 1 1
C C23 0.24471(13) -0.15056(17) -0.06662(10) 0.0216(4) Uani d . 1 1
C C24 0.27317(14) -0.13653(19) -0.14065(11) 0.0285(5) Uani d . 1 1
H H24 0.2670 -0.0496 -0.1674 0.042(6) Uiso calc R 1 1
C C25 0.31066(14) -0.2488(2) -0.17594(12) 0.0321(5) Uani d . 1 1
H H25 0.3301 -0.2380 -0.2266 0.045(6) Uiso calc R 1 1
C C26 0.31977(15) -0.3756(2) -0.13795(12) 0.0345(5) Uani d . 1 1
H H26 0.3456 -0.4520 -0.1622 0.038(6) Uiso calc R 1 1
C C27 0.29106(15) -0.3912(2) -0.06409(12) 0.0351(5) Uani d . 1 1
H H27 0.2971 -0.4786 -0.0377 0.037(6) Uiso calc R 1 1
C C28 0.25370(13) -0.28000(18) -0.02881(12) 0.0282(5) Uani d . 1 1
H H28 0.2339 -0.2916 0.0217 0.031(5) Uiso calc R 1 1

loop_
_atom_site_aniso_label
_atom_site_aniso_U_11
_atom_site_aniso_U_22
_atom_site_aniso_U_33
_atom_site_aniso_U_12
_atom_site_aniso_U_13
_atom_site_aniso_U_23
O1 0.0249(8) 0.0204(6) 0.0237(7) 0.0053(5) 0.0061(6) -0.0014(5)
O2 0.0252(8) 0.0203(6) 0.0191(7) 0.0007(5) 0.0068(6) 0.0029(5)
O3 0.0209(8) 0.0211(6) 0.0173(6) 0.0028(5) 0.0035(5) -0.0014(5)
O4 0.0229(8) 0.0300(7) 0.0189(7) -0.0040(5) 0.0003(6) 0.0026(5)
O5 0.0152(7) 0.0267(6) 0.0234(7) -0.0026(5) -0.0002(6) 0.0017(5)
C2 0.0244(12) 0.0183(9) 0.0323(11) 0.0036(8) 0.0051(9) -0.0006(8)
C3 0.0301(12) 0.0177(9) 0.0344(11) 0.0019(8) 0.0058(10) 0.0010(8)
C4 0.0273(12) 0.0212(9) 0.0260(10) 0.0019(8) 0.0056(9) 0.0024(8)
C4A 0.0154(10) 0.0187(9) 0.0220(10) -0.0021(7) 0.0007(8) 0.0016(7)
C5 0.0141(10) 0.0186(9) 0.0191(9) 0.0001(7) 0.0024(8) -0.0031(7)
C6 0.0156(10) 0.0229(9) 0.0169(9) -0.0050(7) 0.0029(8) 0.0002(7)
C6A 0.0132(10) 0.0186(8) 0.0189(9) -0.0028(7) 0.0001(8) 0.0009(7)
C7 0.0170(11) 0.0191(9) 0.0233(10) 0.0008(7) 0.0003(8) -0.0004(7)
C8 0.0186(11) 0.0246(10) 0.0251(10) 0.0022(8) -0.0007(8) 0.0064(8)
C9 0.0229(12) 0.0327(11) 0.0208(10) 0.0005(8) 0.0044(9) 0.0051(8)
C10 0.0194(11) 0.0250(9) 0.0210(10) 0.0006(8) 0.0044(8) -0.0020(8)
C10A 0.0138(10) 0.0213(9) 0.0190(9) -0.0019(7) 0.0010(8) -0.0007(7)
C10B 0.0135(10) 0.0201(8) 0.0213(10) -0.0004(7) 0.0011(8) -0.0031(7)
C11 0.0412(15) 0.0277(11) 0.0398(13) 0.0035(10) 0.0137(11) -0.0045(9)
C12 0.0246(13) 0.0333(11) 0.0444(13) 0.0052(9) 0.0025(10) 0.0053(10)
C13 0.0203(11) 0.0269(9) 0.0154(9) -0.0005(8) 0.0048(8) -0.0017(7)
C14 0.0211(12) 0.0299(10) 0.0272(11) -0.0021(8) -0.0042(9) 0.0037(8)
C15 0.0205(12) 0.0304(10) 0.0237(10) -0.0015(8) -0.0049(9) 0.0001(8)
C16 0.0164(11) 0.0257(9) 0.0156(9) -0.0034(7) 0.0012(8) 0.0000(7)
C17 0.0204(11) 0.0238(9) 0.0225(10) -0.0036(8) 0.0057(9) -0.0035(7)
C18 0.0318(15) 0.0891(18) 0.0237(12) -0.0267(13) 0.0000(11) 0.0119(11)
C19 0.0288(15) 0.110(2) 0.0274(13) -0.0285(14) -0.0049(11) 0.0131(13)
C20 0.0234(13) 0.0611(14) 0.0387(13) -0.0159(11) 0.0079(11) -0.0002(11)
C21 0.0281(14) 0.0603(14) 0.0405(14) -0.0078(11) 0.0072(11) 0.0179(11)
C22 0.0230(12) 0.0445(12) 0.0344(12) -0.0028(9) 0.0027(10) 0.0121(9)
C23 0.0171(11) 0.0250(10) 0.0222(10) -0.0012(8) 0.0005(8) -0.0057(7)
C24 0.0295(13) 0.0298(10) 0.0262(11) -0.0041(9) 0.0033(9) -0.0061(8)
C25 0.0295(13) 0.0384(12) 0.0295(12) -0.0050(9) 0.0081(10) -0.0128(9)
C26 0.0334(13) 0.0337(11) 0.0358(12) 0.0060(9) 0.0021(10) -0.0154(9)
C27 0.0420(15) 0.0278(11) 0.0347(12) 0.0109(9) 0.0014(11) -0.0049(9)
C28 0.0290(13) 0.0303(11) 0.0250(11) 0.0032(8) 0.0028(9) -0.0037(8)

loop_
_atom_type_symbol
_atom_type_description
_atom_type_scat_dispersion_real
_atom_type_scat_dispersion_imag
_atom_type_scat_source
C C 0.0033 0.0016 'International Tables Vol C Tables 4.2.6.8 and 6.1.1.4'
H H 0.0000 0.0000 'International Tables Vol C Tables 4.2.6.8 and 6.1.1.4'
O O 0.0106 0.0060 'International Tables Vol C Tables 4.2.6.8 and 6.1.1.4'

loop_
_geom_angle_atom_site_label_1
_geom_angle_atom_site_label_2
_geom_angle_atom_site_label_3
_geom_angle
C10B O1 C2 117.40(13)
C6 O2 C13 118.89(12)
C5 O3 C16 113.37(12)
C13 O4 C14 113.10(13)
C16 O5 C15 113.43(13)
O1 C2 C11 102.70(15)
O1 C2 C12 108.83(14)
C11 C2 C12 111.10(17)
O1 C2 C3 108.77(15)
C11 C2 C3 112.34(15)
C12 C2 C3 112.56(17)
C2 C3 C4 111.41(15)
C2 C3 H3A 109.3
C4 C3 H3A 109.3
C2 C3 H3B 109.3
C4 C3 H3B 109.3
H3A C3 H3B 108.0
C4A C4 C3 109.69(15)
C4A C4 H4A 109.7
C3 C4 H4A 109.7
C4A C4 H4B 109.7
C3 C4 H4B 109.7
H4A C4 H4B 108.2
C10B C4A C6 117.89(15)
C10B C4A C4 121.41(15)
C6 C4A C4 120.64(15)
C6 C5 O3 120.98(15)
C6 C5 C6A 120.83(15)
O3 C5 C6A 118.18(14)
C5 C6 O2 121.97(15)
C5 C6 C4A 122.20(15)
O2 C6 C4A 115.82(14)
C5 C6A C7 122.64(15)
C5 C6A C10A 118.22(15)
C7 C6A C10A 119.10(15)
C8 C7 C6A 120.50(16)
C8 C7 H7 119.7
C6A C7 H7 119.7
C7 C8 C9 120.56(16)
C7 C8 H8 119.7
C9 C8 H8 119.7
C10 C9 C8 120.06(16)
C10 C9 H9 120.0
C8 C9 H9 120.0
C9 C10 C10A 120.97(16)
C9 C10 H10 119.5
C10A C10 H10 119.5
C10 C10A C6A 118.73(15)
C10 C10A C10B 122.27(15)
C6A C10A C10B 118.98(15)
O1 C10B C4A 123.68(15)
O1 C10B C10A 114.48(14)
C4A C10B C10A 121.83(15)
C2 C11 H11A 109.5
C2 C11 H11B 109.5
H11A C11 H11B 109.5
C2 C11 H11C 109.5
H11A C11 H11C 109.5
H11B C11 H11C 109.5
C2 C12 H12A 109.5
C2 C12 H12B 109.5
H12A C12 H12B 109.5
C2 C12 H12C 109.5
H12A C12 H12C 109.5
H12B C12 H12C 109.5
O4 C13 O2 104.65(13)
O4 C13 C17 108.48(14)
O2 C13 C17 107.76(13)
O4 C13 C16 110.04(13)
O2 C13 C16 109.86(13)
C17 C13 C16 115.48(15)
O4 C14 C15 110.38(15)
O4 C14 H14A 109.6
C15 C14 H14A 109.6
O4 C14 H14B 109.6
C15 C14 H14B 109.6
H14A C14 H14B 108.1
O5 C15 C14 110.08(14)
O5 C15 H15A 109.6
C14 C15 H15A 109.6
O5 C15 H15B 109.6
C14 C15 H15B 109.6
H15A C15 H15B 108.2
O3 C16 O5 104.15(13)
O3 C16 C23 106.55(13)
O5 C16 C23 110.91(13)
O3 C16 C13 109.81(13)
O5 C16 C13 109.13(14)
C23 C16 C13 115.64(14)
C18 C17 C22 118.01(18)
C18 C17 C13 120.96(16)
C22 C17 C13 120.89(17)
C17 C18 C19 120.9(2)
C17 C18 H18 119.6
C19 C18 H18 119.6
C20 C19 C18 120.7(2)
C20 C19 H19 119.7
C18 C19 H19 119.7
C19 C20 C21 119.1(2)
C19 C20 H20 120.5
C21 C20 H20 120.5
C20 C21 C22 120.5(2)
C20 C21 H21 119.7
C22 C21 H21 119.7
C21 C22 C17 120.8(2)
C21 C22 H22 119.6
C17 C22 H22 119.6
C24 C23 C28 118.65(16)
C24 C23 C16 123.39(16)
C28 C23 C16 117.79(16)
C23 C24 C25 120.46(18)
C23 C24 H24 119.8
C25 C24 H24 119.8
C26 C25 C24 120.42(19)
C26 C25 H25 119.8
C24 C25 H25 119.8
C25 C26 C27 119.69(18)
C25 C26 H26 120.2
C27 C26 H26 120.2
C28 C27 C26 120.10(19)
C28 C27 H27 119.9
C26 C27 H27 119.9
C27 C28 C23 120.67(18)
C27 C28 H28 119.7
C23 C28 H28 119.7

loop_
_geom_bond_atom_site_label_1
_geom_bond_atom_site_label_2
_geom_bond_distance
O1 C10B 1.369(2)
O1 C2 1.468(2)
O2 C6 1.373(2)
O2 C13 1.449(2)
O3 C5 1.3923(19)
O3 C16 1.414(2)
O4 C13 1.412(2)
O4 C14 1.446(2)
O5 C16 1.421(2)
O5 C15 1.436(2)
C2 C11 1.519(3)
C2 C12 1.523(3)
C2 C3 1.522(3)
C3 C4 1.526(2)
C3 H3A 0.9900
C3 H3B 0.9900
C4 C4A 1.508(2)
C4 H4A 0.9900
C4 H4B 0.9900
C4A C10B 1.372(2)
C4A C6 1.415(2)
C5 C6 1.365(2)
C5 C6A 1.414(2)
C6A C7 1.417(2)
C6A C10A 1.424(2)
C7 C8 1.371(2)
C7 H7 0.9500
C8 C9 1.407(2)
C8 H8 0.9500
C9 C10 1.374(2)
C9 H9 0.9500
C10 C10A 1.413(2)
C10 H10 0.9500
C10A C10B 1.429(2)
C11 H11A 0.9800
C11 H11B 0.9800
C11 H11C 0.9800
C12 H12A 0.9800
C12 H12B 0.9800
C12 H12C 0.9800
C13 C17 1.514(3)
C13 C16 1.567(2)
C14 C15 1.500(2)
C14 H14A 0.9900
C14 H14B 0.9900
C15 H15A 0.9900
C15 H15B 0.9900
C16 C23 1.527(2)
C17 C18 1.377(3)
C17 C22 1.385(3)
C18 C19 1.389(3)
C18 H18 0.9500
C19 C20 1.362(3)
C19 H19 0.9500
C20 C21 1.376(3)
C20 H20 0.9500
C21 C22 1.384(3)
C21 H21 0.9500
C22 H22 0.9500
C23 C24 1.386(3)
C23 C28 1.398(3)
C24 C25 1.390(3)
C24 H24 0.9500
C25 C26 1.376(3)
C25 H25 0.9500
C26 C27 1.387(3)
C26 H26 0.9500
C27 C28 1.381(3)
C27 H27 0.9500
C28 H28 0.9500

loop_
_geom_hbond_atom_site_label_D
_geom_hbond_atom_site_label_H
_geom_hbond_atom_site_label_A
_geom_hbond_site_symmetry_A
_geom_hbond_distance_DH
_geom_hbond_distance_HA
_geom_hbond_distance_DA
_geom_hbond_angle_DHA
C18 H18 O3 . 0.95 2.36 3.001(3) 124
C22 H22 O4 . 0.95 2.32 2.683(3) 102
C24 H24 O4 . 0.95 2.44 3.071(2) 124
C8 H8 Cg1 2_545 0.95 2.65 3.3134(19) 128
C15 H15A Cg1 3_555 0.99 2.39 3.336(2) 161

loop_
_geom_torsion_atom_site_label_1
_geom_torsion_atom_site_label_2
_geom_torsion_atom_site_label_3
_geom_torsion_atom_site_label_4
_geom_torsion
C10B O1 C2 C11 -161.60(15)
C10B O1 C2 C12 80.58(19)
C10B O1 C2 C3 -42.4(2)
O1 C2 C3 C4 60.8(2)
C11 C2 C3 C4 173.82(16)
C12 C2 C3 C4 -59.9(2)
C2 C3 C4 C4A -46.2(2)
C3 C4 C4A C10B 14.3(2)
C3 C4 C4A C6 -162.79(17)
C16 O3 C5 C6 -29.5(2)
C16 O3 C5 C6A 150.33(15)
O3 C5 C6 O2 1.4(3)
C6A C5 C6 O2 -178.46(16)
O3 C5 C6 C4A -179.82(16)
C6A C5 C6 C4A 0.3(3)
C13 O2 C6 C5 -2.2(2)
C13 O2 C6 C4A 178.95(15)
C10B C4A C6 C5 -1.3(3)
C4 C4A C6 C5 175.85(17)
C10B C4A C6 O2 177.52(16)
C4 C4A C6 O2 -5.3(2)
C6 C5 C6A C7 177.14(17)
O3 C5 C6A C7 -2.7(3)
C6 C5 C6A C10A -0.5(3)
O3 C5 C6A C10A 179.63(15)
C5 C6A C7 C8 -177.93(18)
C10A C6A C7 C8 -0.3(3)
C6A C7 C8 C9 -1.7(3)
C7 C8 C9 C10 1.5(3)
C8 C9 C10 C10A 0.8(3)
C9 C10 C10A C6A -2.8(3)
C9 C10 C10A C10B 175.73(17)
C5 C6A C10A C10 -179.76(16)
C7 C6A C10A C10 2.5(3)
C5 C6A C10A C10B 1.7(2)
C7 C6A C10A C10B -176.06(16)
C2 O1 C10B C4A 10.7(2)
C2 O1 C10B C10A -170.26(15)
C6 C4A C10B O1 -178.42(16)
C4 C4A C10B O1 4.4(3)
C6 C4A C10B C10A 2.6(3)
C4 C4A C10B C10A -174.60(16)
C10 C10A C10B O1 -0.4(2)
C6A C10A C10B O1 178.11(15)
C10 C10A C10B C4A 178.70(17)
C6A C10A C10B C4A -2.8(3)
C14 O4 C13 O2 -62.31(16)
C14 O4 C13 C17 -177.13(13)
C14 O4 C13 C16 55.67(17)
C6 O2 C13 O4 145.39(14)
C6 O2 C13 C17 -99.29(17)
C6 O2 C13 C16 27.3(2)
C13 O4 C14 C15 -56.94(18)
C16 O5 C15 C14 -57.79(19)
O4 C14 C15 O5 55.3(2)
C5 O3 C16 O5 -62.68(16)
C5 O3 C16 C23 -179.99(13)
C5 O3 C16 C13 54.07(18)
C15 O5 C16 O3 173.41(12)
C15 O5 C16 C23 -72.34(16)
C15 O5 C16 C13 56.18(16)
O4 C13 C16 O3 -167.72(13)
O2 C13 C16 O3 -53.02(18)
C17 C13 C16 O3 69.09(18)
O4 C13 C16 O5 -54.14(17)
O2 C13 C16 O5 60.56(17)
C17 C13 C16 O5 -177.33(13)
O4 C13 C16 C23 71.70(19)
O2 C13 C16 C23 -173.60(14)
C17 C13 C16 C23 -51.5(2)
O4 C13 C17 C18 -176.17(18)
O2 C13 C17 C18 71.1(2)
C16 C13 C17 C18 -52.2(2)
O4 C13 C17 C22 8.2(2)
O2 C13 C17 C22 -104.54(18)
C16 C13 C17 C22 132.24(18)
C22 C17 C18 C19 -0.9(3)
C13 C17 C18 C19 -176.6(2)
C17 C18 C19 C20 0.6(4)
C18 C19 C20 C21 -0.4(4)
C19 C20 C21 C22 0.6(4)
C20 C21 C22 C17 -0.9(3)
C18 C17 C22 C21 1.1(3)
C13 C17 C22 C21 176.80(19)
O3 C16 C23 C24 -145.17(17)
O5 C16 C23 C24 102.1(2)
C13 C16 C23 C24 -22.8(2)
O3 C16 C23 C28 39.6(2)
O5 C16 C23 C28 -73.1(2)
C13 C16 C23 C28 161.93(16)
C28 C23 C24 C25 -0.6(3)
C16 C23 C24 C25 -175.84(18)
C23 C24 C25 C26 0.2(3)
C24 C25 C26 C27 0.2(3)
C25 C26 C27 C28 -0.1(3)
C26 C27 C28 C23 -0.3(3)
C24 C23 C28 C27 0.7(3)
C16 C23 C28 C27 176.17(18)
